data_4300942
loop_
_publ_author_name
'de Lill, Daniel T.'
'Gunning, Noel S.'
'Cahill, Christopher L.'

_publ_section_title
;
Toward Templated Metal-Organic Frameworks: Synthesis, Structures,
Thermal Properties, and Luminescence of Three Novel
Lanthanide-Adipate Frameworks
;
_journal_name_full 'Inorganic Chemistry'
_journal_paper_doi 10.1021/ic048755k
_journal_year 2005
_chemical_formula_sum 'C12 H21 O12 Pr'
_chemical_formula_weight 498.20
_space_group_IT_number 2
_symmetry_cell_setting triclinic
_symmetry_space_group_name_Hall '-P 1'
_symmetry_space_group_name_H-M 'P -1'
_cell_angle_alpha 74.7100(10)
_cell_angle_beta 69.7950(10)
_cell_angle_gamma 85.9590(10)
_cell_formula_units_Z 2
_cell_length_a 8.6550(5)
_cell_length_b 9.9366(6)
_cell_length_c 11.7170(6)
_cell_measurement_temperature 293(2)
_cell_volume 911.96(9)
_diffrn_ambient_temperature 293(2)
_exptl_crystal_density_diffrn 1.814
_cod_database_code 4300942

loop_
_symmetry_equiv_pos_as_xyz
'x, y, z'
'-x, -y, -z'

loop_
_atom_site_label
_atom_site_type_symbol
_atom_site_fract_x
_atom_site_fract_y
_atom_site_fract_z
_atom_site_U_iso_or_equiv
_atom_site_adp_type
_atom_site_occupancy
_atom_site_symmetry_multiplicity
_atom_site_calc_flag
_atom_site_refinement_flags
_atom_site_disorder_assembly
_atom_site_disorder_group
Pr1 Pr 0.25445(2) 0.022391(19) 0.988078(15) 0.01631(6) Uani 1 1 d . . .
O1 O 0.4223(3) -0.0448(2) 1.12788(18) 0.0220(5) Uani 1 1 d . . .
O2 O 0.4249(3) 0.1073(3) 0.75320(19) 0.0245(5) Uani 1 1 d . . .
O3 O 0.1375(3) 0.2470(2) 0.9017(2) 0.0268(5) Uani 1 1 d . . .
O4 O 0.3584(3) 0.2814(3) 0.9409(2) 0.0321(6) Uani 1 1 d . . .
O5 O 0.0994(3) 0.1164(3) 1.1812(2) 0.0230(5) Uani 1 1 d . . .
O6 O 0.0681(3) -0.0353(2) 0.88908(19) 0.0216(5) Uani 1 1 d . . .
O7 O 0.3757(4) -0.1973(3) 0.9121(3) 0.0341(7) Uani 1 1 d . . .
O8 O 0.1284(3) -0.2019(3) 1.1526(3) 0.0303(6) Uani 1 1 d . . .
O9 O 0.3399(5) 0.3445(3) 0.6131(3) 0.0502(8) Uani 1 1 d . . .
O10 O 0.2615(6) 0.2497(4) 0.4917(3) 0.0805(13) Uani 1 1 d . . .
OW1 O 0.6865(4) 0.7227(4) 0.7686(3) 0.0459(8) Uani 1 1 d . . .
OW2 O 0.3509(4) 0.5790(3) 0.1278(4) 0.0483(8) Uani 1 1 d . . .
C1 C -0.0446(4) 0.0844(3) 1.1932(3) 0.0179(6) Uani 1 1 d . . .
C2 C -0.1899(4) 0.1030(4) 1.3028(3) 0.0302(8) Uani 1 1 d . . .
H2A H -0.2656 0.0246 1.3279 0.036 Uiso 1 1 calc R . .
H2B H -0.2458 0.1865 1.2746 0.036 Uiso 1 1 calc R . .
C3 C -0.1550(4) 0.1147(4) 1.4171(3) 0.0290(8) Uani 1 1 d . . .
H3A H -0.0951 0.2016 1.3972 0.035 Uiso 1 1 calc R . .
H3B H -0.0857 0.0386 1.4396 0.035 Uiso 1 1 calc R . .
C4 C -0.3109(4) 0.1106(4) 1.5280(3) 0.0313(9) Uani 1 1 d . . .
H4A H -0.3742 0.0271 1.5429 0.038 Uiso 1 1 calc R . .
H4B H -0.3762 0.1904 1.5066 0.038 Uiso 1 1 calc R . .
C5 C -0.2829(4) 0.1118(4) 1.6488(3) 0.0278(8) Uani 1 1 d . . .
H5A H -0.2045 0.0405 1.6635 0.033 Uiso 1 1 calc R . .
H5B H -0.2338 0.2013 1.6376 0.033 Uiso 1 1 calc R . .
C6 C 0.5644(4) 0.0873(3) 0.7633(3) 0.0196(6) Uani 1 1 d . . .
C7 C 0.2378(4) 0.3285(4) 0.9072(3) 0.0257(7) Uani 1 1 d . . .
C8 C 0.2106(5) 0.4834(4) 0.8726(4) 0.0388(10) Uani 1 1 d . . .
H8A H 0.2451 0.5167 0.7817 0.047 Uiso 1 1 calc R . .
H8B H 0.2791 0.5304 0.9012 0.047 Uiso 1 1 calc R . .
C9 C 0.0328(5) 0.5216(4) 0.9287(4) 0.0436(10) Uani 1 1 d . . .
H9A H -0.0349 0.4775 0.8973 0.052 Uiso 1 1 calc R . .
H9B H 0.0233 0.6218 0.9006 0.052 Uiso 1 1 calc R . .
C21 C 0.2784(6) 0.3500(5) 0.5235(4) 0.0456(11) Uani 1 1 d . . .
C22 C 0.2367(6) 0.4956(5) 0.4670(4) 0.0512(12) Uani 1 1 d . . .
H22A H 0.3238 0.5319 0.3876 0.061 Uiso 1 1 calc R . .
H22B H 0.2352 0.5534 0.5224 0.061 Uiso 1 1 calc R . .
C23 C 0.0725(6) 0.5100(6) 0.4436(4) 0.0566(13) Uani 1 1 d . . .
H23A H 0.0693 0.6023 0.3899 0.068 Uiso 1 1 calc R . .
H23B H 0.0674 0.4426 0.3983 0.068 Uiso 1 1 calc R . .
H9W H 0.353(7) 0.271(5) 0.648(5) 0.068 Uiso 1 1 d . . .
H91 H 0.764(6) 0.751(6) 0.776(5) 0.068 Uiso 1 1 d . . .
H92 H 0.716(7) 0.732(6) 0.700(5) 0.068 Uiso 1 1 d . . .
H93 H 0.447(6) 0.611(6) 0.117(5) 0.068 Uiso 1 1 d . . .
H94 H 0.342(7) 0.502(6) 0.151(5) 0.068 Uiso 1 1 d . . .
H8B H 0.033(6) -0.226(5) 1.150(4) 0.068 Uiso 1 1 d . . .
H8A H 0.168(7) -0.264(6) 1.168(5) 0.068 Uiso 1 1 d . . .
H7B H 0.356(7) -0.263(6) 0.956(5) 0.068 Uiso 1 1 d . . .
H7A H 0.462(6) -0.208(6) 0.868(5) 0.068 Uiso 1 1 d . . .

loop_
_atom_site_aniso_label
_atom_site_aniso_U_11
_atom_site_aniso_U_22
_atom_site_aniso_U_33
_atom_site_aniso_U_23
_atom_site_aniso_U_13
_atom_site_aniso_U_12
Pr1 0.01432(8) 0.02131(10) 0.01373(8) -0.00626(6) -0.00420(6) 0.00164(6)
O1 0.0185(11) 0.0327(14) 0.0129(10) -0.0040(9) -0.0048(9) 0.0015(10)
O2 0.0187(11) 0.0366(14) 0.0180(11) -0.0070(10) -0.0063(9) 0.0027(10)
O3 0.0240(12) 0.0224(13) 0.0362(13) -0.0082(11) -0.0126(11) 0.0019(10)
O4 0.0271(13) 0.0334(15) 0.0419(15) -0.0154(12) -0.0156(12) 0.0027(11)
O5 0.0175(11) 0.0338(14) 0.0211(11) -0.0119(10) -0.0072(9) 0.0008(10)
O6 0.0185(11) 0.0313(13) 0.0184(10) -0.0118(10) -0.0064(9) 0.0013(10)
O7 0.0325(15) 0.0311(16) 0.0381(16) -0.0133(12) -0.0090(13) 0.0060(13)
O8 0.0262(14) 0.0286(15) 0.0328(13) 0.0014(12) -0.0119(11) -0.0039(12)
O9 0.072(2) 0.044(2) 0.0403(17) -0.0102(15) -0.0276(16) 0.0084(18)
O10 0.149(4) 0.048(2) 0.072(2) -0.0149(19) -0.073(3) 0.006(2)
OW1 0.0449(19) 0.053(2) 0.0455(17) -0.0189(17) -0.0164(16) -0.0058(16)
OW2 0.0291(16) 0.0332(17) 0.075(2) 0.0021(17) -0.0200(16) 0.0003(14)
C1 0.0185(15) 0.0222(17) 0.0133(13) -0.0055(12) -0.0051(11) 0.0009(13)
C2 0.0180(16) 0.051(2) 0.0226(16) -0.0180(17) -0.0018(13) 0.0011(16)
C3 0.0195(16) 0.050(2) 0.0164(15) -0.0124(16) -0.0013(13) -0.0009(16)
C4 0.0233(17) 0.051(3) 0.0200(16) -0.0139(17) -0.0042(14) -0.0009(17)
C5 0.0220(17) 0.044(2) 0.0157(14) -0.0071(15) -0.0047(13) 0.0006(16)
C6 0.0203(15) 0.0229(17) 0.0149(13) -0.0048(13) -0.0050(12) -0.0007(13)
C7 0.0253(17) 0.0234(18) 0.0249(16) -0.0069(14) -0.0034(14) -0.0003(15)
C8 0.037(2) 0.022(2) 0.051(2) -0.0099(18) -0.0063(19) 0.0003(17)
C9 0.048(3) 0.028(2) 0.051(2) -0.0095(19) -0.015(2) 0.014(2)
C21 0.053(3) 0.050(3) 0.033(2) -0.004(2) -0.018(2) 0.001(2)
C22 0.050(3) 0.049(3) 0.054(3) -0.003(2) -0.025(2) 0.006(2)
C23 0.061(3) 0.055(3) 0.057(3) -0.009(3) -0.028(2) 0.002(3)

loop_
_geom_bond_atom_site_label_1
_geom_bond_atom_site_label_2
_geom_bond_distance
_geom_bond_site_symmetry_2
_geom_bond_publ_flag
Pr1 O6 2.460(2) . ?
Pr1 O1 2.484(2) . ?
Pr1 O3 2.496(2) . ?
Pr1 O8 2.549(3) . ?
Pr1 O2 2.571(2) . ?
Pr1 O5 2.576(2) . ?
Pr1 O7 2.591(3) . ?
Pr1 O4 2.640(3) . ?
Pr1 O1 2.651(2) 2_657 ?
Pr1 O6 2.674(2) 2_557 ?
Pr1 C7 2.946(4) . ?
Pr1 C6 3.003(3) . ?
O1 C6 1.276(4) 2_657 ?
O1 Pr1 2.651(2) 2_657 ?
O2 C6 1.251(4) . ?
O3 C7 1.256(4) . ?
O4 C7 1.258(4) . ?
O5 C1 1.259(4) . ?
O6 C1 1.267(3) 2_557 ?
O6 Pr1 2.674(2) 2_557 ?
O7 H7B 0.71(5) . ?
O7 H7A 0.77(5) . ?
O8 H8B 0.89(5) . ?
O8 H8A 0.70(5) . ?
O9 C21 1.319(5) . ?
O9 H9W 0.76(5) . ?
O10 C21 1.188(5) . ?
OW1 H91 0.78(5) . ?
OW1 H92 0.74(5) . ?
OW2 H93 0.87(5) . ?
OW2 H94 0.74(5) . ?
C1 O6 1.267(3) 2_557 ?
C1 C2 1.497(4) . ?
C2 C3 1.505(4) . ?
C2 H2A 0.9700 . ?
C2 H2B 0.9700 . ?
C3 C4 1.510(4) . ?
C3 H3A 0.9700 . ?
C3 H3B 0.9700 . ?
C4 C5 1.520(4) . ?
C4 H4A 0.9700 . ?
C4 H4B 0.9700 . ?
C5 C6 1.501(4) 1_456 ?
C5 H5A 0.9700 . ?
C5 H5B 0.9700 . ?
C6 O1 1.276(4) 2_657 ?
C6 C5 1.501(4) 1_654 ?
C7 C8 1.508(5) . ?
C8 C9 1.514(5) . ?
C8 H8A 0.9700 . ?
C8 H8B 0.9700 . ?
C9 C9 1.516(8) 2_567 ?
C9 H9A 0.9700 . ?
C9 H9B 0.9700 . ?
C21 C22 1.499(6) . ?
C22 C23 1.528(6) . ?
C22 H22A 0.9700 . ?
C22 H22B 0.9700 . ?
C23 C23 1.452(9) 2_566 ?
C23 H23A 0.9700 . ?
C23 H23B 0.9700 . ?
